data_7109469
loop_
_publ_author_name
'Diego Rodriguez-Lojo'
'Dolores Perez'
'Diego Pena'
'Enrique Guitian'

_publ_section_title
;
 One-pot synthesis of sterically congested large aromatic hydrocarbons via
 1,4-diphenyl-2,3-triphenylyne
;
_journal_name_full Chem.Commun.
_journal_page_first 6274
_journal_paper_doi 10.1039/c3cc43103g
_journal_volume 49
_journal_year 2013
_chemical_compound_source 'synthesis as described'
_chemical_formula_moiety 'C58 H36'
_chemical_formula_sum 'C58 H36'
_chemical_formula_weight 732.87
_chemical_name_systematic
;
?
;
_space_group_IT_number 15
_symmetry_cell_setting monoclinic
_symmetry_Int_Tables_number 15
_symmetry_space_group_name_Hall '-C 2yc'
_symmetry_space_group_name_H-M 'C 1 2/c 1'
_atom_sites_solution_hydrogens geom
_atom_sites_solution_primary direct
_atom_sites_solution_secondary difmap
_audit_conform_dict_location ftp://ftp.iucr.org/pub/cif_core.dic
_audit_conform_dict_name cif_core.dic
_audit_conform_dict_version 2.4
_audit_creation_date 2012-01-23T13:11:54-00:00
_audit_creation_method 'WinGX routine CIF_UPDATE'
_cell_angle_alpha 90
_cell_angle_beta 108.105(4)
_cell_angle_gamma 90
_cell_formula_units_Z 4
_cell_length_a 12.6924(9)
_cell_length_b 21.4857(15)
_cell_length_c 14.4763(9)
_cell_measurement_reflns_used 1996
_cell_measurement_temperature 100(2)
_cell_measurement_theta_max 20.56
_cell_measurement_theta_min 2.41
_cell_measurement_wavelength 0.71073
_cell_volume 3752.3(4)
_computing_cell_refinement 'APPEX2 (BRUKER AXS, 2005)'
_computing_data_collection 'APPEX2 (BRUKER AXS, 2005)'
_computing_data_reduction 'APPEX2 (BRUKER AXS, 2005)'
_computing_molecular_graphics 'Ortep-3 for Windows (Farrugia, 1997)'
_computing_publication_material 'WinGX publication routines (Farrugia, 1999)'
_computing_structure_refinement 'SHELXL-97 (Sheldrick, 2008)'
_computing_structure_solution 'SIR97 (Giacovazzo et al, 1997)'
_diffrn_ambient_temperature 100(2)
_diffrn_measured_fraction_theta_full 0.999
_diffrn_measured_fraction_theta_max 0.999
_diffrn_measurement_device 'four-circle diffractometer'
_diffrn_measurement_device_type 'BRUKER APPEX-II CCD'
_diffrn_measurement_method 'omega and phi scans'
_diffrn_radiation_monochromator graphite
_diffrn_radiation_probe x-ray
_diffrn_radiation_source 'fine-focus sealed tube'
_diffrn_radiation_type MoK\a
_diffrn_radiation_wavelength 0.7107
_diffrn_reflns_av_R_equivalents 0.0877
_diffrn_reflns_av_unetI/netI 0.0647
_diffrn_reflns_limit_h_max 14
_diffrn_reflns_limit_h_min -15
_diffrn_reflns_limit_k_max 25
_diffrn_reflns_limit_k_min 0
_diffrn_reflns_limit_l_max 17
_diffrn_reflns_limit_l_min 0
_diffrn_reflns_number 27932
_diffrn_reflns_theta_full 25.35
_diffrn_reflns_theta_max 25.35
_diffrn_reflns_theta_min 1.9
_exptl_absorpt_coefficient_mu 0.073
_exptl_absorpt_correction_T_max 1
_exptl_absorpt_correction_T_min 0.8738
_exptl_absorpt_correction_type multi-scan
_exptl_absorpt_process_details 'BRUKER SADABS'
_exptl_crystal_colour colourless
_exptl_crystal_density_diffrn 1.297
_exptl_crystal_density_method 'not measured'
_exptl_crystal_description prism
_exptl_crystal_F_000 1536
_exptl_crystal_size_max 0.38
_exptl_crystal_size_mid 0.09
_exptl_crystal_size_min 0.06
_refine_diff_density_max 0.178
_refine_diff_density_min -0.224
_refine_diff_density_rms 0.05
_refine_ls_extinction_method none
_refine_ls_goodness_of_fit_ref 0.998
_refine_ls_hydrogen_treatment constr
_refine_ls_matrix_type full
_refine_ls_number_parameters 263
_refine_ls_number_reflns 3442
_refine_ls_number_restraints 0
_refine_ls_restrained_S_all 0.998
_refine_ls_R_factor_all 0.0904
_refine_ls_R_factor_gt 0.0446
_refine_ls_shift/su_max 0.002
_refine_ls_shift/su_mean 0
_refine_ls_structure_factor_coef Fsqd
_refine_ls_weighting_details 'calc w=1/[\s^2^(Fo^2^)+(0.0518P)^2^+0.5760P] where P=(Fo^2^+2Fc^2^)/3'
_refine_ls_weighting_scheme calc
_refine_ls_wR_factor_gt 0.092
_refine_ls_wR_factor_ref 0.1118
_reflns_number_gt 2218
_reflns_number_total 3442
_reflns_threshold_expression >2\s(I)
_cod_data_source_file c3cc43103g.txt
_cod_data_source_block DRRUBRENE
_cod_original_sg_symbol_H-M 'C 2/c'
_cod_database_code 7109469

loop_
_symmetry_equiv_pos_as_xyz
'x, y, z'
'-x, y, -z+1/2'
'x+1/2, y+1/2, z'
'-x+1/2, y+1/2, -z+1/2'
'-x, -y, -z'
'x, -y, z-1/2'
'-x+1/2, -y+1/2, -z'
'x+1/2, -y+1/2, z-1/2'

loop_
_atom_site_label
_atom_site_type_symbol
_atom_site_fract_x
_atom_site_fract_y
_atom_site_fract_z
_atom_site_U_iso_or_equiv
_atom_site_adp_type
_atom_site_occupancy
_atom_site_symmetry_multiplicity
_atom_site_calc_flag
_atom_site_refinement_flags
C1 C 0.72635(16) 0.00780(10) 0.49503(13) 0.0178(5) Uani 1 1 d .
C2 C 0.68311(17) -0.03190(10) 0.55109(14) 0.0222(5) Uani 1 1 d .
H2 H 0.6124 -0.0504 0.5227 0.027 Uiso 1 1 calc R
C3 C 0.74139(17) -0.04452(10) 0.64665(14) 0.0236(5) Uani 1 1 d .
H3 H 0.7112 -0.0722 0.6829 0.028 Uiso 1 1 calc R
C4 C 0.84366(18) -0.01721(10) 0.69033(14) 0.0241(5) Uani 1 1 d .
H4 H 0.8835 -0.026 0.7563 0.029 Uiso 1 1 calc R
C5 C 0.88676(17) 0.02274(10) 0.63720(14) 0.0227(5) Uani 1 1 d .
H5 H 0.9561 0.0422 0.6674 0.027 Uiso 1 1 calc R
C6 C 0.83028(16) 0.03518(9) 0.53949(13) 0.0182(5) Uani 1 1 d .
C7 C 0.87759(16) 0.07667(9) 0.48260(13) 0.0179(5) Uani 1 1 d .
C8 C 0.99243(17) 0.08537(10) 0.50679(15) 0.0228(5) Uani 1 1 d .
H8 H 1.0401 0.0651 0.5625 0.027 Uiso 1 1 calc R
C9 C 1.03765(17) 0.12257(10) 0.45164(14) 0.0241(5) Uani 1 1 d .
H9 H 1.1157 0.1274 0.4682 0.029 Uiso 1 1 calc R
C10 C 0.96764(17) 0.15294(10) 0.37148(14) 0.0228(5) Uani 1 1 d .
H10 H 0.9981 0.1791 0.3333 0.027 Uiso 1 1 calc R
C11 C 0.85421(17) 0.14563(10) 0.34652(14) 0.0211(5) Uani 1 1 d .
H11 H 0.8079 0.1672 0.2916 0.025 Uiso 1 1 calc R
C12 C 0.80571(16) 0.10717(9) 0.40033(13) 0.0177(5) Uani 1 1 d .
C13 C 0.68701(16) 0.08887(9) 0.36619(13) 0.0168(5) Uani 1 1 d .
C14 C 0.60224(16) 0.12339(10) 0.30198(13) 0.0177(5) Uani 1 1 d .
C15 C 0.5 0.09287(13) 0.25 0.0164(6) Uani 1 2 d S
C16 C 0.5 0.02631(14) 0.25 0.0176(6) Uani 1 2 d S
C17 C 0.57457(16) -0.00518(10) 0.33163(13) 0.0164(5) Uani 1 1 d .
C18 C 0.66141(16) 0.02814(9) 0.39520(13) 0.0167(5) Uani 1 1 d .
C19 C 0.62042(16) 0.19022(10) 0.28505(14) 0.0204(5) Uani 1 1 d .
C20 C 0.64807(16) 0.23242(10) 0.36264(15) 0.0242(5) Uani 1 1 d .
H20 H 0.656 0.2179 0.4265 0.029 Uiso 1 1 calc R
C21 C 0.66389(17) 0.29453(11) 0.34786(18) 0.0336(6) Uani 1 1 d .
H21 H 0.6803 0.3227 0.401 0.04 Uiso 1 1 calc R
C22 C 0.65598(18) 0.31617(11) 0.25586(19) 0.0368(6) Uani 1 1 d .
H22 H 0.6679 0.359 0.2459 0.044 Uiso 1 1 calc R
C23 C 0.63078(18) 0.27524(12) 0.17902(17) 0.0352(6) Uani 1 1 d .
H23 H 0.6259 0.2899 0.1159 0.042 Uiso 1 1 calc R
C24 C 0.61241(17) 0.21274(11) 0.19276(15) 0.0262(5) Uani 1 1 d .
H24 H 0.5942 0.1851 0.1389 0.031 Uiso 1 1 calc R
C25 C 0.55516(16) -0.07110(10) 0.35349(13) 0.0188(5) Uani 1 1 d .
C26 C 0.45719(17) -0.08798(10) 0.37043(13) 0.0233(5) Uani 1 1 d .
H26 H 0.3981 -0.0589 0.3578 0.028 Uiso 1 1 calc R
C27 C 0.4442(2) -0.14631(11) 0.40531(15) 0.0320(6) Uani 1 1 d .
H27 H 0.3776 -0.1567 0.4186 0.038 Uiso 1 1 calc R
C28 C 0.5283(2) -0.18947(11) 0.42076(15) 0.0357(6) Uani 1 1 d .
H28 H 0.5199 -0.2295 0.4454 0.043 Uiso 1 1 calc R
C29 C 0.6248(2) -0.17467(11) 0.40046(15) 0.0348(6) Uani 1 1 d .
H29 H 0.6818 -0.2048 0.4094 0.042 Uiso 1 1 calc R
C30 C 0.63799(18) -0.11549(10) 0.36695(14) 0.0259(5) Uani 1 1 d .
H30 H 0.7044 -0.1053 0.3531 0.031 Uiso 1 1 calc R

loop_
_atom_site_aniso_label
_atom_site_aniso_U_11
_atom_site_aniso_U_22
_atom_site_aniso_U_33
_atom_site_aniso_U_23
_atom_site_aniso_U_13
_atom_site_aniso_U_12
C1 0.0203(11) 0.0175(12) 0.0161(10) -0.0003(9) 0.0066(9) 0.0023(9)
C2 0.0228(12) 0.0243(13) 0.0172(11) -0.0012(9) 0.0029(9) -0.0022(9)
C3 0.0288(13) 0.0249(13) 0.0164(11) 0.0038(9) 0.0061(9) -0.0009(10)
C4 0.0302(12) 0.0243(13) 0.0133(10) 0.0014(9) 0.0002(9) 0.0012(10)
C5 0.0209(12) 0.0231(13) 0.0193(11) -0.0016(9) -0.0006(9) -0.0001(9)
C6 0.0196(11) 0.0182(12) 0.0159(10) -0.0027(9) 0.0043(9) 0.0037(9)
C7 0.0221(12) 0.0170(12) 0.0150(10) -0.0046(9) 0.0063(9) 0.0011(9)
C8 0.0217(12) 0.0245(13) 0.0203(11) -0.0036(9) 0.0037(9) 0.0004(9)
C9 0.0192(11) 0.0271(13) 0.0249(12) -0.0085(10) 0.0052(9) -0.0045(10)
C10 0.0266(12) 0.0231(13) 0.0209(11) -0.0052(9) 0.0103(10) -0.0060(10)
C11 0.0244(12) 0.0224(12) 0.0150(10) -0.0030(9) 0.0038(9) 0.0002(9)
C12 0.0219(11) 0.0177(12) 0.0136(10) -0.0046(9) 0.0057(9) -0.0011(9)
C13 0.0212(11) 0.0186(12) 0.0112(10) -0.0018(9) 0.0060(8) 0.0006(9)
C14 0.0209(11) 0.0194(12) 0.0139(10) -0.0015(9) 0.0071(9) -0.0004(9)
C15 0.0230(16) 0.0177(16) 0.0086(13) 0 0.0050(12) 0
C16 0.0161(15) 0.0212(17) 0.0161(15) 0 0.0060(12) 0
C17 0.0179(11) 0.0189(12) 0.0130(10) -0.0004(8) 0.0058(8) 0.0007(9)
C18 0.0175(11) 0.0199(12) 0.0135(10) -0.0020(9) 0.0061(8) 0.0023(9)
C19 0.0174(11) 0.0219(12) 0.0212(11) 0.0007(9) 0.0050(9) -0.0004(9)
C20 0.0225(12) 0.0230(13) 0.0268(12) -0.0041(10) 0.0073(9) -0.0002(9)
C21 0.0269(13) 0.0227(14) 0.0533(16) -0.0097(12) 0.0155(12) -0.0028(10)
C22 0.0291(13) 0.0194(14) 0.0615(17) 0.0095(13) 0.0132(12) -0.0022(11)
C23 0.0265(13) 0.0370(16) 0.0388(14) 0.0172(12) 0.0052(11) -0.0058(11)
C24 0.0248(12) 0.0282(14) 0.0232(11) 0.0061(10) 0.0041(9) -0.0020(10)
C25 0.0240(12) 0.0189(12) 0.0103(10) -0.0023(9) 0.0007(8) -0.0019(9)
C26 0.0228(12) 0.0283(13) 0.0159(11) 0.0008(9) 0.0020(9) -0.0040(10)
C27 0.0355(14) 0.0355(15) 0.0220(12) 0.0022(11) 0.0046(10) -0.0161(12)
C28 0.0613(18) 0.0184(13) 0.0241(12) 0.0001(10) 0.0085(12) -0.0132(13)
C29 0.0519(16) 0.0203(13) 0.0297(13) 0.0012(11) 0.0093(12) 0.0070(12)
C30 0.0318(13) 0.0258(14) 0.0184(11) -0.0002(10) 0.0051(10) 0.0031(10)

loop_
_atom_type_symbol
_atom_type_description
_atom_type_scat_dispersion_real
_atom_type_scat_dispersion_imag
_atom_type_scat_source
C C 0.0033 0.0016 'International Tables Vol C Tables 4.2.6.8 and 6.1.1.4'
H H 0 0 'International Tables Vol C Tables 4.2.6.8 and 6.1.1.4'

loop_
_geom_angle_atom_site_label_1
_geom_angle_atom_site_label_2
_geom_angle_atom_site_label_3
_geom_angle
_geom_angle_site_symmetry_1
_geom_angle_site_symmetry_3
C2 C1 C6 118.07(17) . .
C2 C1 C18 122.83(18) . .
C6 C1 C18 118.65(17) . .
C3 C2 C1 121.10(19) . .
C3 C2 H2 119.5 . .
C1 C2 H2 119.5 . .
C2 C3 C4 120.6(2) . .
C2 C3 H3 119.7 . .
C4 C3 H3 119.7 . .
C5 C4 C3 119.24(19) . .
C5 C4 H4 120.4 . .
C3 C4 H4 120.4 . .
C4 C5 C6 121.15(19) . .
C4 C5 H5 119.4 . .
C6 C5 H5 119.4 . .
C5 C6 C1 119.78(19) . .
C5 C6 C7 120.97(18) . .
C1 C6 C7 119.24(17) . .
C8 C7 C12 119.78(18) . .
C8 C7 C6 121.16(18) . .
C12 C7 C6 119.04(17) . .
C9 C8 C7 121.5(2) . .
C9 C8 H8 119.3 . .
C7 C8 H8 119.3 . .
C8 C9 C10 119.02(19) . .
C8 C9 H9 120.5 . .
C10 C9 H9 120.5 . .
C11 C10 C9 120.7(2) . .
C11 C10 H10 119.6 . .
C9 C10 H10 119.6 . .
C10 C11 C12 121.59(19) . .
C10 C11 H11 119.2 . .
C12 C11 H11 119.2 . .
C11 C12 C7 117.42(18) . .
C11 C12 C13 123.10(17) . .
C7 C12 C13 118.64(17) . .
C14 C13 C18 118.61(18) . .
C14 C13 C12 124.96(18) . .
C18 C13 C12 116.15(17) . .
C13 C14 C15 119.3(2) . .
C13 C14 C19 119.72(17) . .
C15 C14 C19 120.97(18) . .
C16 C15 C14 117.09(13) . 2_655
C16 C15 C14 117.09(13) . .
C14 C15 C14 125.8(3) 2_655 .
C15 C16 C17 118.16(13) . 2_655
C15 C16 C17 118.16(13) . .
C17 C16 C17 123.7(3) 2_655 .
C18 C17 C16 119.06(19) . .
C18 C17 C25 119.83(17) . .
C16 C17 C25 120.92(18) . .
C17 C18 C13 118.49(17) . .
C17 C18 C1 125.12(18) . .
C13 C18 C1 116.25(17) . .
C24 C19 C20 118.0(2) . .
C24 C19 C14 121.61(19) . .
C20 C19 C14 120.40(18) . .
C21 C20 C19 121.0(2) . .
C21 C20 H20 119.5 . .
C19 C20 H20 119.5 . .
C20 C21 C22 120.3(2) . .
C20 C21 H21 119.8 . .
C22 C21 H21 119.8 . .
C23 C22 C21 119.5(2) . .
C23 C22 H22 120.3 . .
C21 C22 H22 120.3 . .
C22 C23 C24 120.7(2) . .
C22 C23 H23 119.7 . .
C24 C23 H23 119.7 . .
C23 C24 C19 120.5(2) . .
C23 C24 H24 119.8 . .
C19 C24 H24 119.8 . .
C30 C25 C26 118.5(2) . .
C30 C25 C17 121.04(19) . .
C26 C25 C17 120.17(19) . .
C27 C26 C25 121.2(2) . .
C27 C26 H26 119.4 . .
C25 C26 H26 119.4 . .
C28 C27 C26 119.7(2) . .
C28 C27 H27 120.2 . .
C26 C27 H27 120.2 . .
C27 C28 C29 120.2(2) . .
C27 C28 H28 119.9 . .
C29 C28 H28 119.9 . .
C28 C29 C30 119.7(2) . .
C28 C29 H29 120.1 . .
C30 C29 H29 120.1 . .
C25 C30 C29 120.6(2) . .
C25 C30 H30 119.7 . .
C29 C30 H30 119.7 . .

loop_
_geom_bond_atom_site_label_1
_geom_bond_atom_site_label_2
_geom_bond_distance
_geom_bond_site_symmetry_2
C1 C2 1.402(3) .
C1 C6 1.405(3) .
C1 C18 1.489(3) .
C2 C3 1.378(3) .
C2 H2 0.95 .
C3 C4 1.385(3) .
C3 H3 0.95 .
C4 C5 1.375(3) .
C4 H4 0.95 .
C5 C6 1.398(3) .
C5 H5 0.95 .
C6 C7 1.463(3) .
C7 C8 1.402(3) .
C7 C12 1.416(3) .
C8 C9 1.375(3) .
C8 H8 0.95 .
C9 C10 1.386(3) .
C9 H9 0.95 .
C10 C11 1.380(3) .
C10 H10 0.95 .
C11 C12 1.402(3) .
C11 H11 0.95 .
C12 C13 1.485(3) .
C13 C14 1.397(3) .
C13 C18 1.438(3) .
C14 C15 1.440(2) .
C14 C19 1.487(3) .
C15 C16 1.430(4) .
C15 C14 1.440(2) 2_655
C16 C17 1.433(2) 2_655
C16 C17 1.433(2) .
C17 C18 1.394(3) .
C17 C25 1.488(3) .
C19 C24 1.395(3) .
C19 C20 1.401(3) .
C20 C21 1.376(3) .
C20 H20 0.95 .
C21 C22 1.384(3) .
C21 H21 0.95 .
C22 C23 1.376(3) .
C22 H22 0.95 .
C23 C24 1.388(3) .
C23 H23 0.95 .
C24 H24 0.95 .
C25 C30 1.388(3) .
C25 C26 1.388(3) .
C26 C27 1.380(3) .
C26 H26 0.95 .
C27 C28 1.379(3) .
C27 H27 0.95 .
C28 C29 1.382(3) .
C28 H28 0.95 .
C29 C30 1.389(3) .
C29 H29 0.95 .
C30 H30 0.95 .

loop_
_geom_torsion_atom_site_label_1
_geom_torsion_atom_site_label_2
_geom_torsion_atom_site_label_3
_geom_torsion_atom_site_label_4
_geom_torsion
_geom_torsion_site_symmetry_1
_geom_torsion_site_symmetry_4
C6 C1 C2 C3 -0.9(3) . .
C18 C1 C2 C3 -173.19(19) . .
C1 C2 C3 C4 1.3(3) . .
C2 C3 C4 C5 -0.1(3) . .
C3 C4 C5 C6 -1.4(3) . .
C4 C5 C6 C1 1.6(3) . .
C4 C5 C6 C7 -178.64(19) . .
C2 C1 C6 C5 -0.5(3) . .
C18 C1 C6 C5 172.10(18) . .
C2 C1 C6 C7 179.80(18) . .
C18 C1 C6 C7 -7.6(3) . .
C5 C6 C7 C8 25.9(3) . .
C1 C6 C7 C8 -154.36(19) . .
C5 C6 C7 C12 -155.68(19) . .
C1 C6 C7 C12 24.0(3) . .
C12 C7 C8 C9 -0.7(3) . .
C6 C7 C8 C9 177.69(19) . .
C7 C8 C9 C10 1.2(3) . .
C8 C9 C10 C11 -0.6(3) . .
C9 C10 C11 C12 -0.5(3) . .
C10 C11 C12 C7 1.0(3) . .
C10 C11 C12 C13 -168.39(19) . .
C8 C7 C12 C11 -0.4(3) . .
C6 C7 C12 C11 -178.81(17) . .
C8 C7 C12 C13 169.46(17) . .
C6 C7 C12 C13 -9.0(3) . .
C11 C12 C13 C14 -26.4(3) . .
C7 C12 C13 C14 164.41(18) . .
C11 C12 C13 C18 147.46(19) . .
C7 C12 C13 C18 -21.8(3) . .
C18 C13 C14 C15 -14.0(3) . .
C12 C13 C14 C15 159.71(16) . .
C18 C13 C14 C19 168.65(17) . .
C12 C13 C14 C19 -17.7(3) . .
C13 C14 C15 C16 -13.97(19) . .
C19 C14 C15 C16 163.38(13) . .
C13 C14 C15 C14 166.03(19) . 2_655
C19 C14 C15 C14 -16.62(13) . 2_655
C14 C15 C16 C17 28.81(12) 2_655 2_655
C14 C15 C16 C17 -151.19(12) . 2_655
C14 C15 C16 C17 -151.19(12) 2_655 .
C14 C15 C16 C17 28.81(12) . .
C15 C16 C17 C18 -15.44(19) . .
C17 C16 C17 C18 164.56(19) 2_655 .
C15 C16 C17 C25 159.64(13) . .
C17 C16 C17 C25 -20.36(13) 2_655 .
C16 C17 C18 C13 -12.7(3) . .
C25 C17 C18 C13 172.13(17) . .
C16 C17 C18 C1 162.91(16) . .
C25 C17 C18 C1 -12.2(3) . .
C14 C13 C18 C17 27.8(3) . .
C12 C13 C18 C17 -146.44(18) . .
C14 C13 C18 C1 -148.24(18) . .
C12 C13 C18 C1 37.5(2) . .
C2 C1 C18 C17 -26.7(3) . .
C6 C1 C18 C17 161.06(19) . .
C2 C1 C18 C13 148.99(19) . .
C6 C1 C18 C13 -23.2(3) . .
C13 C14 C19 C24 120.4(2) . .
C15 C14 C19 C24 -57.0(3) . .
C13 C14 C19 C20 -58.6(3) . .
C15 C14 C19 C20 124.05(19) . .
C24 C19 C20 C21 1.7(3) . .
C14 C19 C20 C21 -179.25(19) . .
C19 C20 C21 C22 -2.0(3) . .
C20 C21 C22 C23 0.8(3) . .
C21 C22 C23 C24 0.5(3) . .
C22 C23 C24 C19 -0.7(3) . .
C20 C19 C24 C23 -0.4(3) . .
C14 C19 C24 C23 -179.39(19) . .
C18 C17 C25 C30 -57.0(3) . .
C16 C17 C25 C30 128.00(19) . .
C18 C17 C25 C26 116.6(2) . .
C16 C17 C25 C26 -58.5(2) . .
C30 C25 C26 C27 3.7(3) . .
C17 C25 C26 C27 -169.93(18) . .
C25 C26 C27 C28 -2.1(3) . .
C26 C27 C28 C29 -0.7(3) . .
C27 C28 C29 C30 1.8(3) . .
C26 C25 C30 C29 -2.6(3) . .
C17 C25 C30 C29 171.01(18) . .
C28 C29 C30 C25 -0.1(3) . .
